data_7129524
loop_
_publ_author_name
'Zhang, Lihui'
'Hu, Yang'
'Hu, Rongrong'
'Tang, Ben Zhong'

_publ_section_title
;
 Room Temperature Synthesis of Polythioamides from Multicomponent
 Polymerization of Sulfur, Pyridine-activated Alkyne, and Amines
;
_journal_name_full 'Chemical Communications'
_journal_paper_doi 10.1039/D1CC06448G
_journal_year 2022
_chemical_formula_moiety 'C23 H23 N3 S2'
_chemical_formula_sum 'C23 H23 N3 S2'
_chemical_formula_weight 405.56
_space_group_crystal_system triclinic
_space_group_IT_number 2
_space_group_name_Hall '-P 1'
_space_group_name_H-M_alt 'P -1'
_atom_sites_solution_hydrogens geom
_atom_sites_solution_primary dual
_audit_creation_date 2019-12-05
_audit_creation_method
;
Olex2 1.2
(compiled 2018.05.29 svn.r3508 for OlexSys, GUI svn.r5506)
;
_audit_update_record
;
2021-11-10 deposited with the CCDC.	2022-01-09 downloaded from the CCDC.
;
_cell_angle_alpha 75.398(2)
_cell_angle_beta 78.016(2)
_cell_angle_gamma 68.556(3)
_cell_formula_units_Z 2
_cell_length_a 8.0848(2)
_cell_length_b 8.7049(2)
_cell_length_c 16.1850(4)
_cell_measurement_reflns_used 4789
_cell_measurement_temperature 150.00(10)
_cell_measurement_theta_max 73.0000
_cell_measurement_theta_min 2.8830
_cell_volume 1017.50(5)
_computing_cell_refinement 'CrysAlisPro 1.171.39.28b (Rigaku OD, 2015)'
_computing_data_collection 'CrysAlisPro 1.171.39.28b (Rigaku OD, 2015)'
_computing_data_reduction 'CrysAlisPro 1.171.39.28b (Rigaku OD, 2015)'
_computing_molecular_graphics 'Olex2 (Dolomanov et al., 2009)'
_computing_publication_material 'Olex2 (Dolomanov et al., 2009)'
_computing_structure_refinement 'ShelXL (Sheldrick, 2015)'
_computing_structure_solution 'ShelXT (Sheldrick, 2015)'
_diffrn_ambient_environment N~2~
_diffrn_ambient_temperature 150.00(10)
_diffrn_detector 'CCD plate'
_diffrn_measured_fraction_theta_full 0.978
_diffrn_measured_fraction_theta_max 0.978
_diffrn_measurement_details
;
List of Runs (angles in degrees, time in seconds):

  # Type    Start    End  Width  t~exp~   \w     \q     \k     \f   Frames
#--------------------------------------------------------------------------
  1  \w    -87.00  11.00   0.50    0.50    --    0.00 -19.00 -60.00  196
  2  \w    -42.00 -15.00   0.50    0.50    --    0.00 -72.00-120.00   54
  3  \w     53.00  78.00   0.50    0.50    --    0.00  72.00  30.00   50
  4  \w     -8.00  38.00   0.50    0.50    --    0.00  72.00  30.00   92
  5  \w     -8.00  90.00   0.50    0.55    --    5.00  72.00-180.00  196
  6  \w   -100.00 -31.00   0.50    0.55    --  -98.80  72.00-150.00  138
  7  \w   -113.00 -28.00   0.50    0.55    --  -98.80  72.00   0.00  170
  8  \w    -83.00 -44.00   0.50    0.55    --  -98.80  72.00 120.00   78
  9  \w    -88.00 -37.00   0.50    0.55    --  -98.80  72.00 -30.00  102
 10  \w    -93.00 -59.00   0.50    0.55    --  -98.80  72.00 -60.00   68
 11  \w   -111.00  -9.00   0.50    0.55    --  -98.80  72.00 150.00  204
 12  \w   -113.00 -13.00   0.50    0.55    --  -98.80  19.00   0.00  200
 13  \w    -89.00 -37.00   0.50    0.55    --  -98.80  57.00  90.00  104
 14  \w   -113.00 -16.00   0.50    0.55    --  -98.80  72.00  90.00  194
 15  \w   -169.00 -88.00   0.50    0.55    --  -98.80 -19.00-180.00  162
 16  \w    -83.00 -57.00   0.50    0.55    --  -98.80  57.00 -90.00   52
 17  \w   -163.00 -88.00   0.50    0.55    --  -98.80 -19.00 120.00  150
 18  \w   -186.00-115.00   0.50    0.55    --  -98.80 -19.00-120.00  142
 19  \w   -113.00 -12.00   0.50    0.55    --  -98.80  72.00 -90.00  202
 20  \w    -80.00 -53.00   0.50    0.55    --  -98.80  19.00  90.00   54
;
_diffrn_measurement_device 'four-circle diffractometer'
_diffrn_measurement_device_type 'XtaLAB AFC12 (RCD3): Kappa single'
_diffrn_measurement_method '\w scans'
_diffrn_orient_matrix_type 'CrysAlisPro convention (1999,Acta A55,543-557)'
_diffrn_orient_matrix_UB_11 0.0703203000
_diffrn_orient_matrix_UB_12 -0.1833755000
_diffrn_orient_matrix_UB_13 -0.0131062000
_diffrn_orient_matrix_UB_21 -0.0098718000
_diffrn_orient_matrix_UB_22 0.0626984000
_diffrn_orient_matrix_UB_23 -0.0973445000
_diffrn_orient_matrix_UB_31 0.1938283000
_diffrn_orient_matrix_UB_32 0.0014202000
_diffrn_orient_matrix_UB_33 -0.0137447000
_diffrn_radiation_monochromator graphite
_diffrn_radiation_probe x-ray
_diffrn_radiation_type CuK\a
_diffrn_radiation_wavelength 1.54184
_diffrn_reflns_av_R_equivalents 0.0284
_diffrn_reflns_av_unetI/netI 0.0357
_diffrn_reflns_Laue_measured_fraction_full 0.978
_diffrn_reflns_Laue_measured_fraction_max 0.978
_diffrn_reflns_limit_h_max 9
_diffrn_reflns_limit_h_min -5
_diffrn_reflns_limit_k_max 10
_diffrn_reflns_limit_k_min -10
_diffrn_reflns_limit_l_max 19
_diffrn_reflns_limit_l_min -19
_diffrn_reflns_number 8651
_diffrn_reflns_point_group_measured_fraction_full 0.978
_diffrn_reflns_point_group_measured_fraction_max 0.978
_diffrn_reflns_theta_full 67.080
_diffrn_reflns_theta_max 67.080
_diffrn_reflns_theta_min 2.845
_diffrn_source 'fine-focus sealed X-ray tube'
_diffrn_source_type 'Enhance (Cu) X-ray Source'
_exptl_absorpt_coefficient_mu 2.465
_exptl_absorpt_correction_T_max 1.00000
_exptl_absorpt_correction_T_min 0.83224
_exptl_absorpt_correction_type multi-scan
_exptl_absorpt_process_details
;
CrysAlisPro 1.171.39.28b (Rigaku Oxford Diffraction, 2015)
Empirical absorption correction using spherical harmonics,
 implemented in SCALE3 ABSPACK scaling algorithm.
;
_exptl_crystal_density_diffrn 1.324
_exptl_crystal_description block
_exptl_crystal_F_000 428
_exptl_crystal_size_max 0.08
_exptl_crystal_size_mid 0.07
_exptl_crystal_size_min 0.07
_refine_diff_density_max 0.175
_refine_diff_density_min -0.228
_refine_diff_density_rms 0.044
_refine_ls_extinction_method none
_refine_ls_goodness_of_fit_ref 1.072
_refine_ls_hydrogen_treatment constr
_refine_ls_matrix_type full
_refine_ls_number_parameters 253
_refine_ls_number_reflns 3574
_refine_ls_number_restraints 1
_refine_ls_restrained_S_all 1.073
_refine_ls_R_factor_all 0.0345
_refine_ls_R_factor_gt 0.0315
_refine_ls_shift/su_max 0.000
_refine_ls_shift/su_mean 0.000
_refine_ls_structure_factor_coef Fsqd
_refine_ls_weighting_details 'w=1/[\s^2^(Fo^2^)+(0.0331P)^2^+0.3133P] where P=(Fo^2^+2Fc^2^)/3'
_refine_ls_weighting_scheme calc
_refine_ls_wR_factor_gt 0.0813
_refine_ls_wR_factor_ref 0.0830
_reflns_Friedel_coverage 0.000
_reflns_number_gt 3242
_reflns_number_total 3574
_reflns_threshold_expression 'I > 2\s(I)'
_cod_data_source_file d1cc06448g2.cif
_cod_data_source_block 1
_cod_database_code 7129524
_shelx_shelxl_version_number 2018/3
_shelx_space_group_comment
;
The symmetry employed for this shelxl refinement is uniquely defined
by the following loop, which should always be used as a source of
symmetry information in preference to the above space-group names.
They are only intended as comments.
;
_shelx_estimated_absorpt_t_max 0.846
_shelx_estimated_absorpt_t_min 0.827
_reflns_odcompleteness_completeness 97.84
_reflns_odcompleteness_iscentric 1
_reflns_odcompleteness_theta 66.97
_olex2_refinement_description
;
1. Fixed Uiso
 At 1.2 times of:
  All C(H) groups, All C(H,H) groups, All N(H) groups
2. Rigid bond restraints
 C009
 with sigma for 1-2 distances of 0.001 and sigma for 1-3 distances of 0.001
 S02, C009
 with sigma for 1-2 distances of 0.001 and sigma for 1-3 distances of 0.001
3.a Secondary CH2 refined with riding coordinates:
 C00A(H00A,H00B), C00F(H00F,H00G), C00I(H00I,H00J), C00M(H00N,H00O)
3.b Aromatic/amide H refined with riding coordinates:
 N004(H004), N005(H005), C00B(H00C), C00D(H00D), C00E(H00E), C00H(H00H),
 C00J(H00K), C00K(H00L), C00L(H00M), C00N(H00P), C00O(H00Q), C00P(H00R),
 C00Q(H00S), C00R(H00T), C00S(H00U)
;
_olex2_submission_special_instructions 'No special instructions were received'
_oxdiff_exptl_absorpt_empirical_details
;
Empirical correction (ABSPACK) includes:
- Absorption correction using spherical harmonics
- Frame scaling
;
_oxdiff_exptl_absorpt_empirical_full_max 1.487
_oxdiff_exptl_absorpt_empirical_full_min 0.645

loop_
_space_group_symop_operation_xyz
'x, y, z'
'-x, -y, -z'

loop_
_atom_site_label
_atom_site_type_symbol
_atom_site_fract_x
_atom_site_fract_y
_atom_site_fract_z
_atom_site_U_iso_or_equiv
_atom_site_adp_type
_atom_site_occupancy
_atom_site_site_symmetry_order
_atom_site_calc_flag
_atom_site_refinement_flags_posn
_atom_site_refinement_flags_adp
_atom_site_refinement_flags_occupancy
_atom_site_disorder_assembly
_atom_site_disorder_group
S01 S 0.63315(5) 0.23192(5) 0.94519(3) 0.03073(12) Uani 1 1 d . . . . .
S02 S -0.10634(6) 0.73778(5) 0.62154(2) 0.03403(12) Uani 1 1 d . U . . .
N003 N 0.09213(16) 0.52740(15) 0.83302(8) 0.0236(3) Uani 1 1 d . . . . .
N004 N 0.39806(16) 0.25751(15) 0.84709(8) 0.0272(3) Uani 1 1 d . . . . .
H004 H 0.308418 0.318274 0.819488 0.033 Uiso 1 1 calc R . . . .
N005 N 0.06575(17) 0.40820(16) 0.65480(8) 0.0287(3) Uani 1 1 d . . . . .
H005 H 0.079389 0.313672 0.690185 0.034 Uiso 1 1 calc R . . . .
C006 C -0.08525(19) 0.57867(17) 0.83250(9) 0.0232(3) Uani 1 1 d . . . . .
C007 C 0.45741(19) 0.33178(18) 0.89041(9) 0.0246(3) Uani 1 1 d . . . . .
C008 C 0.3547(2) 0.03048(18) 0.80116(10) 0.0258(3) Uani 1 1 d . . . . .
C009 C -0.05522(19) 0.54393(19) 0.68052(9) 0.0246(3) Uani 1 1 d . U . . .
C00A C -0.14915(19) 0.51315(19) 0.77129(9) 0.0264(3) Uani 1 1 d . . . . .
H00A H -0.277321 0.568212 0.771125 0.032 Uiso 1 1 calc R . . . .
H00B H -0.126965 0.393383 0.791229 0.032 Uiso 1 1 calc R . . . .
C00B C -0.2052(2) 0.68412(18) 0.88569(9) 0.0263(3) Uani 1 1 d . . . . .
H00C H -0.327986 0.717685 0.884303 0.032 Uiso 1 1 calc R . . . .
C00C C 0.15684(19) 0.57790(17) 0.88784(9) 0.0238(3) Uani 1 1 d . . . . .
C00D C -0.1378(2) 0.73831(18) 0.94098(9) 0.0277(3) Uani 1 1 d . . . . .
H00D H -0.215074 0.810669 0.976586 0.033 Uiso 1 1 calc R . . . .
C00E C 0.1734(2) 0.06509(19) 0.83194(11) 0.0316(3) Uani 1 1 d . . . . .
H00E H 0.125520 0.118357 0.878830 0.038 Uiso 1 1 calc R . . . .
C00F C 0.3579(2) 0.51929(18) 0.88559(10) 0.0283(3) Uani 1 1 d . . . . .
H00F H 0.383777 0.552110 0.933193 0.034 Uiso 1 1 calc R . . . .
H00G H 0.406447 0.579238 0.832869 0.034 Uiso 1 1 calc R . . . .
C00G C 0.3742(2) 0.34547(19) 0.58021(10) 0.0288(3) Uani 1 1 d . . . . .
C00H C 0.0446(2) 0.68409(18) 0.94274(9) 0.0268(3) Uani 1 1 d . . . . .
H00H H 0.091831 0.717971 0.980031 0.032 Uiso 1 1 calc R . . . .
C00I C 0.4737(2) 0.07944(19) 0.84265(11) 0.0310(3) Uani 1 1 d . . . . .
H00I H 0.486406 0.012532 0.900246 0.037 Uiso 1 1 calc R . . . .
H00J H 0.591826 0.056833 0.809517 0.037 Uiso 1 1 calc R . . . .
C00J C 0.4242(2) -0.0514(2) 0.73231(10) 0.0340(4) Uani 1 1 d . . . . .
H00K H 0.544870 -0.074902 0.710693 0.041 Uiso 1 1 calc R . . . .
C00K C 0.4946(2) 0.2261(2) 0.53459(11) 0.0385(4) Uani 1 1 d . . . . .
H00L H 0.453023 0.181253 0.499936 0.046 Uiso 1 1 calc R . . . .
C00L C 0.0635(2) 0.0212(2) 0.79365(12) 0.0393(4) Uani 1 1 d . . . . .
H00M H -0.058006 0.047622 0.813931 0.047 Uiso 1 1 calc R . . . .
C00M C 0.1778(2) 0.4058(2) 0.57141(10) 0.0350(4) Uani 1 1 d . . . . .
H00N H 0.145029 0.518250 0.536551 0.042 Uiso 1 1 calc R . . . .
H00O H 0.155337 0.332632 0.541865 0.042 Uiso 1 1 calc R . . . .
C00N C 0.4384(2) 0.4106(2) 0.63135(12) 0.0414(4) Uani 1 1 d . . . . .
H00P H 0.359503 0.492109 0.661614 0.050 Uiso 1 1 calc R . . . .
C00O C 0.6762(2) 0.1730(2) 0.54016(13) 0.0491(5) Uani 1 1 d . . . . .
H00Q H 0.756201 0.094093 0.508668 0.059 Uiso 1 1 calc R . . . .
C00P C 0.3141(3) -0.0988(2) 0.69532(12) 0.0455(5) Uani 1 1 d . . . . .
H00R H 0.362246 -0.156098 0.649889 0.055 Uiso 1 1 calc R . . . .
C00Q C 0.1339(3) -0.0614(2) 0.72556(13) 0.0461(5) Uani 1 1 d . . . . .
H00S H 0.060400 -0.091793 0.700077 0.055 Uiso 1 1 calc R . . . .
C00R C 0.7382(3) 0.2368(3) 0.59208(13) 0.0568(6) Uani 1 1 d . . . . .
H00T H 0.859980 0.200207 0.596490 0.068 Uiso 1 1 calc R . . . .
C00S C 0.6192(3) 0.3552(3) 0.63769(14) 0.0606(6) Uani 1 1 d . . . . .
H00U H 0.661171 0.398238 0.673073 0.073 Uiso 1 1 calc R . . . .

loop_
_atom_site_aniso_label
_atom_site_aniso_U_11
_atom_site_aniso_U_22
_atom_site_aniso_U_33
_atom_site_aniso_U_23
_atom_site_aniso_U_13
_atom_site_aniso_U_12
S01 0.0238(2) 0.0346(2) 0.0363(2) -0.01033(16) -0.01094(15) -0.00638(15)
S02 0.0397(2) 0.0316(2) 0.0289(2) -0.00476(16) -0.00748(16) -0.00863(17)
N003 0.0222(6) 0.0245(6) 0.0255(6) -0.0060(5) -0.0045(5) -0.0077(5)
N004 0.0253(6) 0.0253(6) 0.0323(7) -0.0090(5) -0.0104(5) -0.0040(5)
N005 0.0261(7) 0.0327(7) 0.0264(7) -0.0077(5) -0.0047(5) -0.0065(5)
C006 0.0232(7) 0.0235(7) 0.0222(7) -0.0021(6) -0.0036(5) -0.0080(6)
C007 0.0213(7) 0.0304(8) 0.0240(7) -0.0078(6) -0.0009(5) -0.0100(6)
C008 0.0288(8) 0.0203(7) 0.0276(7) -0.0037(6) -0.0070(6) -0.0059(6)
C009 0.0202(7) 0.0329(7) 0.0255(7) -0.0096(5) -0.0070(5) -0.0096(6)
C00A 0.0209(7) 0.0317(8) 0.0286(8) -0.0083(6) -0.0029(6) -0.0096(6)
C00B 0.0218(7) 0.0261(7) 0.0272(8) -0.0032(6) -0.0027(6) -0.0051(6)
C00C 0.0264(8) 0.0209(7) 0.0252(7) -0.0027(6) -0.0062(6) -0.0088(6)
C00D 0.0311(8) 0.0252(7) 0.0240(7) -0.0072(6) -0.0012(6) -0.0058(6)
C00E 0.0310(8) 0.0299(8) 0.0328(8) -0.0051(7) -0.0029(6) -0.0103(6)
C00F 0.0256(8) 0.0283(8) 0.0357(8) -0.0092(6) -0.0071(6) -0.0105(6)
C00G 0.0285(8) 0.0313(8) 0.0235(7) -0.0011(6) -0.0048(6) -0.0083(6)
C00H 0.0328(8) 0.0247(7) 0.0249(7) -0.0054(6) -0.0068(6) -0.0095(6)
C00I 0.0269(8) 0.0266(8) 0.0397(9) -0.0118(7) -0.0098(6) -0.0028(6)
C00J 0.0383(9) 0.0328(8) 0.0294(8) -0.0090(7) -0.0029(7) -0.0089(7)
C00K 0.0335(9) 0.0380(9) 0.0391(9) -0.0093(7) -0.0021(7) -0.0064(7)
C00L 0.0345(9) 0.0323(9) 0.0537(11) 0.0010(8) -0.0124(8) -0.0165(7)
C00M 0.0275(8) 0.0486(10) 0.0263(8) -0.0145(7) -0.0046(6) -0.0041(7)
C00N 0.0391(10) 0.0557(11) 0.0370(9) -0.0143(8) -0.0019(7) -0.0224(8)
C00O 0.0333(10) 0.0462(11) 0.0478(11) 0.0013(9) 0.0015(8) -0.0005(8)
C00P 0.0685(13) 0.0395(10) 0.0344(9) -0.0141(8) -0.0134(9) -0.0165(9)
C00Q 0.0602(13) 0.0354(9) 0.0553(12) -0.0003(8) -0.0312(10) -0.0232(9)
C00R 0.0262(10) 0.0853(16) 0.0451(11) 0.0110(11) -0.0082(8) -0.0163(10)
C00S 0.0513(13) 0.1024(18) 0.0465(12) -0.0134(12) -0.0100(9) -0.0450(13)

loop_
_atom_type_symbol
_atom_type_description
_atom_type_scat_dispersion_real
_atom_type_scat_dispersion_imag
_atom_type_scat_source
C C 0.0181 0.0091 'International Tables Vol C Tables 4.2.6.8 and 6.1.1.4'
H H 0.0000 0.0000 'International Tables Vol C Tables 4.2.6.8 and 6.1.1.4'
N N 0.0311 0.0180 'International Tables Vol C Tables 4.2.6.8 and 6.1.1.4'
S S 0.3331 0.5567 'International Tables Vol C Tables 4.2.6.8 and 6.1.1.4'

loop_
_geom_angle_atom_site_label_1
_geom_angle_atom_site_label_2
_geom_angle_atom_site_label_3
_geom_angle
_geom_angle_site_symmetry_1
_geom_angle_site_symmetry_3
_geom_angle_publ_flag
C006 N003 C00C 118.98(12) . . ?
C007 N004 C00I 124.57(13) . . ?
C009 N005 C00M 125.50(14) . . ?
N003 C006 C00A 116.25(12) . . ?
N003 C006 C00B 122.37(13) . . ?
C00B C006 C00A 121.38(13) . . ?
N004 C007 S01 123.38(11) . . ?
N004 C007 C00F 115.43(13) . . ?
C00F C007 S01 121.17(10) . . ?
C00E C008 C00I 120.68(14) . . ?
C00J C008 C00E 118.76(15) . . ?
C00J C008 C00I 120.55(14) . . ?
N005 C009 S02 125.09(12) . . ?
N005 C009 C00A 115.06(13) . . ?
C00A C009 S02 119.85(11) . . ?
C006 C00A C009 111.71(12) . . ?
C00D C00B C006 118.46(14) . . ?
N003 C00C C00F 117.37(12) . . ?
N003 C00C C00H 121.78(13) . . ?
C00H C00C C00F 120.83(13) . . ?
C00H C00D C00B 119.48(13) . . ?
C00L C00E C008 120.82(16) . . ?
C00C C00F C007 116.97(12) . . ?
C00K C00G C00M 119.96(15) . . ?
C00N C00G C00K 118.91(16) . . ?
C00N C00G C00M 121.10(15) . . ?
C00D C00H C00C 118.91(13) . . ?
N004 C00I C008 110.48(12) . . ?
C008 C00J C00P 120.21(16) . . ?
C00O C00K C00G 120.58(18) . . ?
C00Q C00L C00E 120.08(17) . . ?
N005 C00M C00G 112.20(13) . . ?
C00S C00N C00G 120.21(18) . . ?
C00R C00O C00K 120.00(18) . . ?
C00Q C00P C00J 120.46(17) . . ?
C00L C00Q C00P 119.63(16) . . ?
C00O C00R C00S 119.70(18) . . ?
C00R C00S C00N 120.57(19) . . ?

loop_
_geom_bond_atom_site_label_1
_geom_bond_atom_site_label_2
_geom_bond_distance
_geom_bond_site_symmetry_2
_geom_bond_publ_flag
S01 C007 1.6709(15) . ?
S02 C009 1.6647(15) . ?
N003 C006 1.3383(19) . ?
N003 C00C 1.3460(18) . ?
N004 C007 1.3172(19) . ?
N004 C00I 1.4583(18) . ?
N005 C009 1.3265(19) . ?
N005 C00M 1.461(2) . ?
C006 C00A 1.5121(19) . ?
C006 C00B 1.388(2) . ?
C007 C00F 1.523(2) . ?
C008 C00E 1.392(2) . ?
C008 C00I 1.507(2) . ?
C008 C00J 1.383(2) . ?
C009 C00A 1.515(2) . ?
C00B C00D 1.387(2) . ?
C00C C00F 1.510(2) . ?
C00C C00H 1.390(2) . ?
C00D C00H 1.379(2) . ?
C00E C00L 1.384(2) . ?
C00G C00K 1.386(2) . ?
C00G C00M 1.505(2) . ?
C00G C00N 1.381(2) . ?
C00J C00P 1.391(2) . ?
C00K C00O 1.384(3) . ?
C00L C00Q 1.377(3) . ?
C00N C00S 1.379(3) . ?
C00O C00R 1.370(3) . ?
C00P C00Q 1.381(3) . ?
C00R C00S 1.377(3) . ?
